data_7207245
loop_
_publ_author_name
'Yeh, Chun-Ting'
'Lin, Wei-Cheng'
'Lo, Sheng-Han'
'Kao, Ching-Che'
'Lin, Chia-Her'
'Yang, Chun-Chuen'

_publ_section_title
;
 Microwave synthesis and gas sorption of calcium and strontium
 metal--organic frameworks with high thermal stability
;
_journal_issue 4
_journal_name_full CrystEngComm
_journal_page_first 1219
_journal_paper_doi 10.1039/c2ce05875h
_journal_volume 14
_journal_year 2012
_chemical_formula_moiety 'C14 H8 O6 S Sr'
_chemical_formula_sum 'C14 H8 O6 S Sr'
_chemical_formula_weight 391.88
_chemical_name_systematic
;
?
;
_space_group_IT_number 14
_symmetry_cell_setting monoclinic
_symmetry_space_group_name_Hall '-P 2yn'
_symmetry_space_group_name_H-M 'P 1 21/n 1'
_atom_sites_solution_hydrogens geom
_atom_sites_solution_primary direct
_atom_sites_solution_secondary difmap
_audit_creation_method SHELXL-97
_cell_angle_alpha 90.00
_cell_angle_beta 98.851(2)
_cell_angle_gamma 90.00
_cell_formula_units_Z 4
_cell_length_a 12.1704(5)
_cell_length_b 5.7317(3)
_cell_length_c 22.8977(9)
_cell_measurement_reflns_used 100
_cell_measurement_temperature 295(2)
_cell_measurement_theta_max 28.330
_cell_measurement_theta_min 2.96
_cell_volume 1578.26(12)
_computing_cell_refinement 'SAINT V7.68A (Bruker AXS, 2009)'
_computing_data_collection 'APEX2 (Bruker AXS, 2010)'
_computing_data_reduction 'SAINT V7.68A (Bruker AXS, 2009)'
_computing_molecular_graphics 'SHELXTL (Sheldrick, 2008)'
_computing_publication_material SHELXTL
_computing_structure_refinement 'SHELXL-97 (Sheldrick, 2008)'
_computing_structure_solution 'SHELXS-97 (Sheldrick, 2008)'
_diffrn_ambient_temperature 295(2)
_diffrn_detector_area_resol_mean 8.3333
_diffrn_measured_fraction_theta_full 0.988
_diffrn_measured_fraction_theta_max 0.988
_diffrn_measurement_device_type 'Bruker APEX-II CCD'
_diffrn_measurement_method '\f and \w scans'
_diffrn_radiation_monochromator graphite
_diffrn_radiation_source 'fine-focus sealed tube'
_diffrn_radiation_type MoK\a
_diffrn_radiation_wavelength 0.71073
_diffrn_reflns_av_R_equivalents 0.0415
_diffrn_reflns_av_sigmaI/netI 0.0466
_diffrn_reflns_limit_h_max 14
_diffrn_reflns_limit_h_min -16
_diffrn_reflns_limit_k_max 7
_diffrn_reflns_limit_k_min -7
_diffrn_reflns_limit_l_max 30
_diffrn_reflns_limit_l_min -29
_diffrn_reflns_number 14371
_diffrn_reflns_theta_full 28.33
_diffrn_reflns_theta_max 28.33
_diffrn_reflns_theta_min 1.79
_exptl_absorpt_coefficient_mu 3.572
_exptl_absorpt_correction_T_max 0.585
_exptl_absorpt_correction_T_min 0.531
_exptl_absorpt_correction_type multi-scan
_exptl_absorpt_process_details 'SADABS V2008/1 (Bruker AXS, 2008)'
_exptl_crystal_colour colourless
_exptl_crystal_density_diffrn 1.649
_exptl_crystal_density_method 'not measured'
_exptl_crystal_description columnar
_exptl_crystal_F_000 776
_exptl_crystal_size_max 0.25
_exptl_crystal_size_mid 0.15
_exptl_crystal_size_min 0.15
_refine_diff_density_max 0.806
_refine_diff_density_min -0.411
_refine_diff_density_rms 0.118
_refine_ls_extinction_method none
_refine_ls_goodness_of_fit_ref 1.057
_refine_ls_hydrogen_treatment constr
_refine_ls_matrix_type full
_refine_ls_number_parameters 200
_refine_ls_number_reflns 3894
_refine_ls_number_restraints 0
_refine_ls_restrained_S_all 1.057
_refine_ls_R_factor_all 0.0566
_refine_ls_R_factor_gt 0.0344
_refine_ls_shift/su_max 0.001
_refine_ls_shift/su_mean 0.000
_refine_ls_structure_factor_coef Fsqd
_refine_ls_weighting_details 'calc w=1/[\s^2^(Fo^2^)+(0.0572P)^2^+0.2676P] where P=(Fo^2^+2Fc^2^)/3'
_refine_ls_weighting_scheme calc
_refine_ls_wR_factor_gt 0.0952
_refine_ls_wR_factor_ref 0.1057
_reflns_number_gt 2908
_reflns_number_total 3894
_reflns_threshold_expression >2sigma(I)
_cod_data_source_file c2ce05875h.txt
_cod_data_source_block CYCU2
_cod_original_sg_symbol_H-M 'P 21/n'
_cod_database_code 7207245

loop_
_symmetry_equiv_pos_as_xyz
'x, y, z'
'-x+1/2, y+1/2, -z+1/2'
'-x, -y, -z'
'x-1/2, -y-1/2, z-1/2'

loop_
_atom_site_label
_atom_site_type_symbol
_atom_site_fract_x
_atom_site_fract_y
_atom_site_fract_z
_atom_site_U_iso_or_equiv
_atom_site_adp_type
_atom_site_occupancy
_atom_site_symmetry_multiplicity
_atom_site_calc_flag
_atom_site_refinement_flags
Sr1 Sr 0.36673(2) 0.74612(5) 0.775723(11) 0.01917(10) Uani 1 1 d .
O1 O 1.00419(19) 0.5196(4) 0.75873(10) 0.0363(6) Uani 1 1 d .
O2 O 1.0385(2) 0.8976(4) 0.75100(11) 0.0390(6) Uani 1 1 d .
O3 O 0.73443(18) 0.5464(4) 1.17044(9) 0.0286(5) Uani 1 1 d .
O4 O 0.73803(18) 0.9276(4) 1.18664(8) 0.0270(5) Uani 1 1 d .
S1 S 0.59910(6) 0.96269(13) 0.89302(3) 0.02154(18) Uani 1 1 d .
O5 O 0.50786(18) 0.8072(4) 0.87128(9) 0.0282(5) Uani 1 1 d .
O6 O 0.5822(2) 1.2112(4) 0.88878(10) 0.0298(5) Uani 1 1 d .
C1 C 0.7241(3) 0.7534(5) 1.15272(13) 0.0208(6) Uani 1 1 d .
C2 C 0.6972(2) 0.8024(5) 1.08718(12) 0.0202(6) Uani 1 1 d .
C3 C 0.6446(3) 0.6329(6) 1.04930(13) 0.0280(7) Uani 1 1 d .
H3A H 0.6283 0.4882 1.0642 0.034 Uiso 1 1 calc R
C4 C 0.6165(3) 0.6780(6) 0.98969(13) 0.0272(7) Uani 1 1 d .
H4A H 0.5819 0.5647 0.9642 0.033 Uiso 1 1 calc R
C5 C 0.6407(2) 0.8940(5) 0.96869(11) 0.0198(6) Uani 1 1 d .
C6 C 0.6958(3) 1.0607(6) 1.00536(12) 0.0289(7) Uani 1 1 d .
H6A H 0.7145 1.2032 0.9901 0.035 Uiso 1 1 calc R
C7 C 0.7229(3) 1.0144(6) 1.06487(12) 0.0295(7) Uani 1 1 d .
H7A H 0.7589 1.1273 1.0901 0.035 Uiso 1 1 calc R
C8 C 0.7132(2) 0.8884(5) 0.85772(12) 0.0217(6) Uani 1 1 d .
C9 C 0.7164(3) 0.6742(6) 0.82993(13) 0.0254(7) Uani 1 1 d .
H9A H 0.6594 0.5661 0.8302 0.031 Uiso 1 1 calc R
C10 C 0.8059(3) 0.6257(5) 0.80191(13) 0.0250(7) Uani 1 1 d .
H10A H 0.8092 0.4825 0.7832 0.030 Uiso 1 1 calc R
C11 C 0.8920(3) 0.7861(5) 0.80092(13) 0.0225(7) Uani 1 1 d .
C12 C 0.8868(3) 0.9992(6) 0.82884(14) 0.0298(7) Uani 1 1 d .
H12A H 0.9431 1.1082 0.8281 0.036 Uiso 1 1 calc R
C13 C 0.7978(3) 1.0508(6) 0.85803(13) 0.0292(7) Uani 1 1 d .
H13A H 0.7949 1.1925 0.8775 0.035 Uiso 1 1 calc R
C14 C 0.9871(3) 0.7292(5) 0.76775(14) 0.0251(7) Uani 1 1 d .

loop_
_atom_site_aniso_label
_atom_site_aniso_U_11
_atom_site_aniso_U_22
_atom_site_aniso_U_33
_atom_site_aniso_U_23
_atom_site_aniso_U_13
_atom_site_aniso_U_12
Sr1 0.02302(17) 0.01722(17) 0.01697(16) 0.00015(11) 0.00210(11) -0.00213(11)
O1 0.0368(13) 0.0257(14) 0.0499(14) -0.0063(11) 0.0179(11) 0.0049(11)
O2 0.0429(15) 0.0303(15) 0.0495(15) -0.0039(12) 0.0248(12) -0.0084(11)
O3 0.0367(13) 0.0267(13) 0.0232(11) 0.0073(9) 0.0068(9) 0.0005(10)
O4 0.0353(13) 0.0278(13) 0.0169(10) -0.0036(9) 0.0007(9) 0.0031(10)
S1 0.0253(4) 0.0248(4) 0.0145(3) 0.0012(3) 0.0031(3) 0.0024(3)
O5 0.0242(12) 0.0405(14) 0.0188(10) -0.0019(9) -0.0001(9) -0.0033(10)
O6 0.0399(14) 0.0245(13) 0.0259(12) 0.0039(9) 0.0082(10) 0.0103(10)
C1 0.0197(14) 0.0262(18) 0.0169(14) 0.0004(12) 0.0043(11) -0.0018(12)
C2 0.0240(15) 0.0234(17) 0.0130(13) 0.0000(11) 0.0024(11) 0.0006(12)
C3 0.0403(19) 0.0209(19) 0.0224(15) 0.0006(13) 0.0033(13) -0.0051(14)
C4 0.0376(19) 0.0231(17) 0.0191(15) -0.0025(13) -0.0012(13) -0.0059(15)
C5 0.0251(15) 0.0211(17) 0.0133(13) 0.0006(11) 0.0033(11) 0.0009(12)
C6 0.046(2) 0.0187(17) 0.0213(15) 0.0035(12) 0.0031(13) -0.0091(14)
C7 0.0455(19) 0.0213(18) 0.0201(15) -0.0021(12) -0.0003(13) -0.0089(14)
C8 0.0255(15) 0.0232(17) 0.0174(13) 0.0010(12) 0.0061(11) 0.0014(12)
C9 0.0300(17) 0.0206(16) 0.0263(16) -0.0007(13) 0.0064(13) -0.0054(13)
C10 0.0332(18) 0.0147(17) 0.0279(16) -0.0037(12) 0.0067(13) -0.0001(13)
C11 0.0276(16) 0.0181(18) 0.0225(15) 0.0008(11) 0.0067(12) 0.0014(12)
C12 0.0292(17) 0.0234(18) 0.0386(18) -0.0069(14) 0.0103(14) -0.0059(14)
C13 0.0359(18) 0.0213(18) 0.0327(17) -0.0095(13) 0.0130(14) -0.0044(14)
C14 0.0253(16) 0.0254(19) 0.0250(16) -0.0028(13) 0.0052(13) 0.0007(13)

loop_
_atom_type_symbol
_atom_type_description
_atom_type_scat_dispersion_real
_atom_type_scat_dispersion_imag
_atom_type_scat_source
C C 0.0033 0.0016 'International Tables Vol C Tables 4.2.6.8 and 6.1.1.4'
H H 0.0000 0.0000 'International Tables Vol C Tables 4.2.6.8 and 6.1.1.4'
O O 0.0106 0.0060 'International Tables Vol C Tables 4.2.6.8 and 6.1.1.4'
S S 0.1246 0.1234 'International Tables Vol C Tables 4.2.6.8 and 6.1.1.4'
Sr Sr -1.5307 3.2498 'International Tables Vol C Tables 4.2.6.8 and 6.1.1.4'

loop_
_geom_angle_atom_site_label_1
_geom_angle_atom_site_label_2
_geom_angle_atom_site_label_3
_geom_angle
_geom_angle_site_symmetry_1
_geom_angle_site_symmetry_3
O2 Sr1 O1 95.31(8) 2_646 2_656
O2 Sr1 O4 172.66(7) 2_646 3_677
O1 Sr1 O4 91.08(8) 2_656 3_677
O2 Sr1 O3 82.10(8) 2_646 3_667
O1 Sr1 O3 167.90(7) 2_656 3_667
O4 Sr1 O3 90.90(8) 3_677 3_667
O2 Sr1 O4 74.77(8) 2_646 4_575
O1 Sr1 O4 109.67(8) 2_656 4_575
O4 Sr1 O4 106.45(5) 3_677 4_575
O3 Sr1 O4 81.16(7) 3_667 4_575
O2 Sr1 O5 92.58(8) 2_646 .
O1 Sr1 O5 79.02(8) 2_656 .
O4 Sr1 O5 85.09(7) 3_677 .
O3 Sr1 O5 89.26(7) 3_667 .
O4 Sr1 O5 165.00(7) 4_575 .
O2 Sr1 O3 110.34(7) 2_646 4_575
O1 Sr1 O3 76.88(7) 2_656 4_575
O4 Sr1 O3 74.62(6) 3_677 4_575
O3 Sr1 O3 115.14(4) 3_667 4_575
O4 Sr1 O3 46.84(7) 4_575 4_575
O5 Sr1 O3 147.95(7) . 4_575
O2 Sr1 C1 89.60(8) 2_646 4_575
O1 Sr1 C1 90.25(8) 2_656 4_575
O4 Sr1 C1 93.98(7) 3_677 4_575
O3 Sr1 C1 101.53(7) 3_667 4_575
O4 Sr1 C1 23.74(7) 4_575 4_575
O5 Sr1 C1 169.19(8) . 4_575
O3 Sr1 C1 23.96(6) 4_575 4_575
O2 Sr1 Sr1 147.22(6) 2_646 2_556
O1 Sr1 Sr1 84.82(6) 2_656 2_556
O4 Sr1 Sr1 37.02(4) 3_677 2_556
O3 Sr1 Sr1 103.79(5) 3_667 2_556
O4 Sr1 Sr1 74.39(5) 4_575 2_556
O5 Sr1 Sr1 119.40(5) . 2_556
O3 Sr1 Sr1 37.72(4) 4_575 2_556
C1 Sr1 Sr1 57.63(6) 4_575 2_556
O2 Sr1 Sr1 71.73(6) 2_646 2_546
O1 Sr1 Sr1 144.50(6) 2_656 2_546
O4 Sr1 Sr1 104.86(5) 3_677 2_546
O3 Sr1 Sr1 45.64(5) 3_667 2_546
O4 Sr1 Sr1 35.65(5) 4_575 2_546
O5 Sr1 Sr1 132.92(5) . 2_546
O3 Sr1 Sr1 77.17(5) 4_575 2_546
C1 Sr1 Sr1 57.70(6) 4_575 2_546
Sr1 Sr1 Sr1 89.250(11) 2_556 2_546
C14 O1 Sr1 144.1(2) . 2_646
C14 O2 Sr1 175.3(2) . 2_656
C1 O3 Sr1 139.2(2) . 3_667
C1 O3 Sr1 84.12(17) . 4_676
Sr1 O3 Sr1 96.64(6) 3_667 4_676
C1 O4 Sr1 141.3(2) . 3_677
C1 O4 Sr1 100.97(18) . 4_676
Sr1 O4 Sr1 107.32(7) 3_677 4_676
O6 S1 O5 119.37(14) . .
O6 S1 C8 108.79(15) . .
O5 S1 C8 108.04(14) . .
O6 S1 C5 107.58(14) . .
O5 S1 C5 106.70(14) . .
C8 S1 C5 105.53(13) . .
S1 O5 Sr1 138.28(13) . .
O3 C1 O4 123.5(3) . .
O3 C1 C2 119.5(3) . .
O4 C1 C2 116.9(3) . .
O3 C1 Sr1 71.92(16) . 4_676
O4 C1 Sr1 55.29(15) . 4_676
C2 C1 Sr1 156.2(2) . 4_676
C7 C2 C3 119.7(3) . .
C7 C2 C1 120.4(3) . .
C3 C2 C1 119.9(3) . .
C4 C3 C2 120.4(3) . .
C4 C3 H3A 119.8 . .
C2 C3 H3A 119.8 . .
C5 C4 C3 118.7(3) . .
C5 C4 H4A 120.6 . .
C3 C4 H4A 120.6 . .
C4 C5 C6 121.4(3) . .
C4 C5 S1 119.8(2) . .
C6 C5 S1 118.7(2) . .
C5 C6 C7 119.3(3) . .
C5 C6 H6A 120.3 . .
C7 C6 H6A 120.3 . .
C2 C7 C6 120.3(3) . .
C2 C7 H7A 119.8 . .
C6 C7 H7A 119.8 . .
C9 C8 C13 121.6(3) . .
C9 C8 S1 120.2(2) . .
C13 C8 S1 118.2(2) . .
C10 C9 C8 118.2(3) . .
C10 C9 H9A 120.9 . .
C8 C9 H9A 120.9 . .
C9 C10 C11 121.6(3) . .
C9 C10 H10A 119.2 . .
C11 C10 H10A 119.2 . .
C12 C11 C10 119.1(3) . .
C12 C11 C14 120.9(3) . .
C10 C11 C14 120.0(3) . .
C11 C12 C13 120.3(3) . .
C11 C12 H12A 119.9 . .
C13 C12 H12A 119.9 . .
C8 C13 C12 119.2(3) . .
C8 C13 H13A 120.4 . .
C12 C13 H13A 120.4 . .
O1 C14 O2 126.5(3) . .
O1 C14 C11 116.9(3) . .
O2 C14 C11 116.6(3) . .

loop_
_geom_bond_atom_site_label_1
_geom_bond_atom_site_label_2
_geom_bond_distance
_geom_bond_site_symmetry_2
Sr1 O2 2.431(2) 2_646
Sr1 O1 2.435(2) 2_656
Sr1 O4 2.491(2) 3_677
Sr1 O3 2.513(2) 3_667
Sr1 O4 2.573(2) 4_575
Sr1 O5 2.589(2) .
Sr1 O3 2.937(2) 4_575
Sr1 C1 3.073(3) 4_575
Sr1 Sr1 4.0797(4) 2_556
Sr1 Sr1 4.0797(4) 2_546
O1 C14 1.242(4) .
O1 Sr1 2.435(2) 2_646
O2 C14 1.243(4) .
O2 Sr1 2.431(2) 2_656
O3 C1 1.254(3) .
O3 Sr1 2.513(2) 3_667
O3 Sr1 2.937(2) 4_676
O4 C1 1.260(3) .
O4 Sr1 2.491(2) 3_677
O4 Sr1 2.573(2) 4_676
S1 O6 1.440(2) .
S1 O5 1.451(2) .
S1 C8 1.763(3) .
S1 C5 1.773(3) .
C1 C2 1.512(4) .
C1 Sr1 3.073(3) 4_676
C2 C7 1.373(4) .
C2 C3 1.391(4) .
C3 C4 1.380(4) .
C3 H3A 0.9300 .
C4 C5 1.376(4) .
C4 H4A 0.9300 .
C5 C6 1.377(4) .
C6 C7 1.378(4) .
C6 H6A 0.9300 .
C7 H7A 0.9300 .
C8 C9 1.386(4) .
C8 C13 1.386(4) .
C9 C10 1.376(4) .
C9 H9A 0.9300 .
C10 C11 1.396(4) .
C10 H10A 0.9300 .
C11 C12 1.385(4) .
C11 C14 1.514(4) .
C12 C13 1.389(4) .
C12 H12A 0.9300 .
C13 H13A 0.9300 .
